data_2311654
loop_
_publ_author_name
'Joseph, Sumy'
'Sathishkumar, Ranganathan'

_publ_section_title
;
 Succinate esters: odd-even effects in melting points.
;
_journal_issue 'Pt 5'
_journal_name_full 'Acta crystallographica Section B, Structural science, crystal engineering and materials'
_journal_page_first 839
_journal_page_last 846
_journal_paper_doi 10.1107/S2052520614013730
_journal_volume 70
_journal_year 2014
_chemical_formula_moiety 'C12 H22 O4'
_chemical_formula_sum 'C12 H22 O4'
_chemical_formula_weight 230.30
_chemical_name_common 'Dibutyl succinate'
_space_group_IT_number 14
_space_group_name_Hall '-P 2ybc'
_space_group_name_H-M_alt 'P 1 21/c 1'
_symmetry_cell_setting monoclinic
_symmetry_space_group_name_Hall '-P 2ybc'
_symmetry_space_group_name_H-M 'P 1 21/c 1'
_atom_sites_solution_hydrogens geom
_atom_sites_solution_primary direct
_atom_sites_solution_secondary difmap
_cell_angle_alpha 90
_cell_angle_beta 112.610(14)
_cell_angle_gamma 90
_cell_formula_units_Z 2
_cell_length_a 10.640(3)
_cell_length_b 4.2351(12)
_cell_length_c 15.758(3)
_cell_measurement_reflns_used 3457
_cell_measurement_temperature 90
_cell_measurement_theta_max 25.4
_cell_measurement_theta_min 2.1
_cell_volume 655.5(3)
_computing_cell_refinement 'Bruker SMART V5.628, (Bruker, 2004)'
_computing_data_collection 'Bruker SMART V5.628, (Bruker, 2004)'
_computing_data_reduction 'Bruker SAINT V6.45a, (Bruker, 2004)'
_computing_molecular_graphics 'Ortep-3 for Windows (Farrugia, 1997)'
_computing_publication_material 'PLATON (Spek, 2003)'
_computing_structure_refinement 'SHELXL-97 (Sheldrick, 1997)'
_computing_structure_solution 'SHELXTL V6.14 (Bruker, 2000)'
_diffrn_ambient_temperature 90
_diffrn_measured_fraction_theta_full 1.000
_diffrn_measured_fraction_theta_max 1.000
_diffrn_measurement_device_type 'Bruker SMART CCD area detector'
_diffrn_measurement_method '\f and \w scans'
_diffrn_radiation_monochromator graphite
_diffrn_radiation_source 'fine-focus sealed tube'
_diffrn_radiation_type MoK\a
_diffrn_radiation_wavelength 0.71073
_diffrn_reflns_av_R_equivalents 0.0348
_diffrn_reflns_av_sigmaI/netI 0.0212
_diffrn_reflns_limit_h_max 12
_diffrn_reflns_limit_h_min -12
_diffrn_reflns_limit_k_max 5
_diffrn_reflns_limit_k_min -5
_diffrn_reflns_limit_l_max 19
_diffrn_reflns_limit_l_min -19
_diffrn_reflns_number 5703
_diffrn_reflns_reduction_process
;
;
_diffrn_reflns_theta_full 25.39
_diffrn_reflns_theta_max 25.39
_diffrn_reflns_theta_min 2.07
_exptl_absorpt_coefficient_mu 0.086
_exptl_absorpt_correction_T_max 0.975
_exptl_absorpt_correction_T_min 0.970
_exptl_absorpt_correction_type multi-scan
_exptl_absorpt_process_details '(SADABS; Sheldrick, 1996)'
_exptl_crystal_colour colourless
_exptl_crystal_density_diffrn 1.167
_exptl_crystal_density_method 'Not Measured'
_exptl_crystal_description cylindrical
_exptl_crystal_F_000 252
_exptl_crystal_size_max 0.350
_exptl_crystal_size_mid 0.300
_exptl_crystal_size_min 0.300
_refine_diff_density_max 0.233
_refine_diff_density_min -0.190
_refine_ls_extinction_method none
_refine_ls_goodness_of_fit_ref 1.076
_refine_ls_hydrogen_treatment mixed
_refine_ls_matrix_type full
_refine_ls_number_parameters 117
_refine_ls_number_reflns 1200
_refine_ls_number_restraints 0
_refine_ls_restrained_S_all 1.076
_refine_ls_R_factor_all 0.0388
_refine_ls_R_factor_gt 0.0346
_refine_ls_shift/su_max 0.000
_refine_ls_shift/su_mean 0.000
_refine_ls_structure_factor_coef Fsqd
_refine_ls_weighting_details 'calc w=1/[\s^2^(Fo^2^)+(0.0658P)^2^+0.0825P] where P=(Fo^2^+2Fc^2^)/3'
_refine_ls_weighting_scheme calc
_refine_ls_wR_factor_gt 0.0963
_refine_ls_wR_factor_ref 0.1009
_reflns_number_gt 1067
_reflns_number_total 1200
_reflns_threshold_expression >2\s(i)
_cod_data_source_file bm5064sup1.cif
_cod_data_source_block DnBS
_cod_original_sg_symbol_H-M 'P 21/c'
_cod_database_code 2311654

loop_
_symmetry_equiv_pos_site_id
_symmetry_equiv_pos_as_xyz
1 x,y,z
2 -x,1/2+y,1/2-z
3 -x,-y,-z
4 x,1/2-y,1/2+z

loop_
_atom_site_aniso_label
_atom_site_aniso_U_11
_atom_site_aniso_U_22
_atom_site_aniso_U_33
_atom_site_aniso_U_12
_atom_site_aniso_U_13
_atom_site_aniso_U_23
O1 0.0240(5) 0.0339(5) 0.0266(5) 0.0074(3) 0.0118(4) 0.0075(3)
O2 0.0204(4) 0.0254(5) 0.0218(4) 0.0021(3) 0.0113(3) 0.0034(3)
C1 0.0226(7) 0.0473(9) 0.0402(8) 0.0004(6) 0.0135(6) -0.0001(6)
C2 0.0224(6) 0.0310(7) 0.0241(6) -0.0008(5) 0.0096(5) 0.0001(5)
C3 0.0240(6) 0.0248(7) 0.0213(6) -0.0010(4) 0.0122(5) -0.0007(4)
C4 0.0217(6) 0.0226(6) 0.0183(5) -0.0007(4) 0.0078(5) 0.0022(4)
C5 0.0184(5) 0.0204(6) 0.0203(5) -0.0008(4) 0.0079(4) -0.0037(4)
C6 0.0203(6) 0.0247(7) 0.0209(6) 0.0019(4) 0.0087(5) 0.0017(4)

loop_
_atom_site_type_symbol
_atom_site_label
_atom_site_fract_x
_atom_site_fract_y
_atom_site_fract_z
_atom_site_U_iso_or_equiv
_atom_site_thermal_displace_type
_atom_site_occupancy
O O1 0.45642(8) 0.3667(2) -0.13389(5) 0.0275(3) Uani 1.000
O O2 0.66496(7) 0.17753(18) -0.10842(5) 0.0216(3) Uani 1.000
C C1 1.05728(13) 0.3025(4) -0.12412(9) 0.0363(5) Uani 1.000
C C2 0.92365(11) 0.3709(3) -0.11332(8) 0.0256(4) Uani 1.000
C C3 0.79831(11) 0.2843(3) -0.19768(7) 0.0223(4) Uani 1.000
C C4 0.66643(11) 0.3592(3) -0.18701(7) 0.0208(3) Uani 1.000
C C5 0.55369(10) 0.2097(3) -0.08906(7) 0.0196(3) Uani 1.000
C C6 0.56842(10) 0.0312(3) -0.00307(7) 0.0217(4) Uani 1.000
H H1 1.1335(17) 0.363(4) -0.0699(11) 0.046(4) Uiso 1.000
H H2 1.0671(15) 0.067(4) -0.1345(10) 0.046(4) Uiso 1.000
H H3 1.0628(14) 0.419(4) -0.1774(10) 0.040(4) Uiso 1.000
H H4 0.9230(14) 0.260(3) -0.0616(10) 0.030(3) Uiso 1.000
H H5 0.9180(14) 0.603(4) -0.0995(9) 0.031(3) Uiso 1.000
H H6 0.7991(12) 0.404(3) -0.2510(9) 0.022(3) Uiso 1.000
H H7 0.8004(12) 0.055(3) -0.2112(8) 0.026(3) Uiso 1.000
H H8 0.5873(13) 0.298(3) -0.2408(9) 0.019(3) Uiso 1.000
H H9 0.6620(12) 0.586(3) -0.1735(8) 0.020(3) Uiso 1.000
H H10 0.6261(13) 0.163(3) 0.0486(9) 0.023(3) Uiso 1.000
H H11 0.6141(14) -0.168(3) -0.0014(9) 0.028(3) Uiso 1.000

loop_
_atom_type_symbol
_atom_type_description
_atom_type_scat_dispersion_real
_atom_type_scat_dispersion_imag
_atom_type_scat_source
O O 0.0106 0.0060 'International Tables Vol C Tables 4.2.6.8 and 6.1.1.4'
H H 0.0000 0.0000 'International Tables Vol C Tables 4.2.6.8 and 6.1.1.4'
C C 0.0033 0.0016 'International Tables Vol C Tables 4.2.6.8 and 6.1.1.4'

loop_
_geom_angle_atom_site_label_1
_geom_angle_atom_site_label_2
_geom_angle_atom_site_label_3
_geom_angle_site_symmetry_1
_geom_angle_site_symmetry_3
_geom_angle
_geom_angle_publ_flag
C4 O2 C5 . . 115.96(9) yes
C1 C2 C3 . . 113.49(10) no
C2 C3 C4 . . 113.07(9) no
O2 C4 C3 . . 107.26(9) yes
O1 C5 O2 . . 123.96(10) yes
O1 C5 C6 . . 125.00(11) yes
O2 C5 C6 . . 111.03(9) yes
C5 C6 C6 . 3_655 111.95(9) no
C2 C1 H1 . . 110.8(11) no
C2 C1 H2 . . 111.1(10) no
C2 C1 H3 . . 111.1(9) no
H1 C1 H2 . . 107.4(13) no
H1 C1 H3 . . 108.4(14) no
H2 C1 H3 . . 107.8(13) no
C1 C2 H4 . . 108.6(10) no
C1 C2 H5 . . 110.1(9) no
C3 C2 H4 . . 109.9(9) no
C3 C2 H5 . . 108.5(8) no
H4 C2 H5 . . 106.1(11) no
C2 C3 H6 . . 109.2(8) no
C2 C3 H7 . . 109.7(7) no
C4 C3 H6 . . 107.5(8) no
C4 C3 H7 . . 109.1(8) no
H6 C3 H7 . . 108.1(10) no
O2 C4 H8 . . 108.1(8) no
O2 C4 H9 . . 108.2(7) no
C3 C4 H8 . . 112.2(9) no
C3 C4 H9 . . 110.6(8) no
H8 C4 H9 . . 110.5(11) no
C5 C6 H10 . . 106.0(8) no
C5 C6 H11 . . 109.8(8) no
H10 C6 H11 . . 109.0(11) no
C6 C6 H10 3_655 . 110.8(9) no
C6 C6 H11 3_655 . 109.3(9) no

loop_
_geom_bond_atom_site_label_1
_geom_bond_atom_site_label_2
_geom_bond_site_symmetry_2
_geom_bond_distance
_geom_bond_publ_flag
O1 C5 . 1.2042(15) yes
O2 C4 . 1.4631(14) yes
O2 C5 . 1.3383(14) yes
C1 C2 . 1.523(2) no
C2 C3 . 1.5222(17) no
C3 C4 . 1.5097(18) no
C5 C6 . 1.5063(16) no
C6 C6 3_655 1.5190(17) no
C1 H1 . 0.960(17) no
C1 H2 . 1.023(17) no
C1 H3 . 0.995(16) no
C2 H4 . 0.943(14) no
C2 H5 . 1.014(17) no
C3 H6 . 0.984(13) no
C3 H7 . 0.996(13) no
C4 H8 . 0.973(14) no
C4 H9 . 0.989(13) no
C6 H10 . 0.983(13) no
C6 H11 . 0.969(14) no

loop_
_geom_contact_atom_site_label_1
_geom_contact_atom_site_label_2
_geom_contact_distance
_geom_contact_site_symmetry_2
_geom_contact_publ_flag
O1 C4 3.3848(17) 2_644 no
O1 C4 3.3448(17) 2_654 no
O1 C6 3.4159(17) 3_665 no
O1 H11 2.892(13) 1_565 no
O1 H9 2.662(14) . no
O1 H8 2.597(13) 2_654 no
O1 H8 2.582(14) . no
O1 H10 2.918(13) 3_655 no
O1 H10 2.730(13) 3_665 no
O1 H11 2.655(14) 3_655 no
O2 H4 2.578(16) . no
O2 H9 2.703(13) 1_545 no
C2 C2 3.4826(19) 3_765 no
C4 O1 3.3448(17) 2_644 no
C4 O1 3.3848(17) 2_654 no
C6 O1 3.4159(17) 3_665 no
C2 H4 3.041(14) 3_765 no
C5 H11 2.930(13) 1_565 no
C5 H8 3.064(13) 2_644 no
H3 H6 2.59(2) . no
H4 O2 2.578(16) . no
H4 C2 3.041(14) 3_765 no
H4 H5 2.52(2) 3_765 no
H5 H7 2.58(2) 1_565 no
H5 H9 2.52(2) . no
H5 H4 2.52(2) 3_765 no
H6 H3 2.59(2) . no
H7 H5 2.58(2) 1_545 no
H8 O1 2.582(14) . no
H8 O1 2.597(13) 2_644 no
H8 C5 3.064(13) 2_654 no
H9 O1 2.662(14) . no
H9 O2 2.703(13) 1_565 no
H9 H5 2.52(2) . no
H10 O1 2.918(13) 3_655 no
H10 O1 2.730(13) 3_665 no
H11 O1 2.892(13) 1_545 no
H11 C5 2.930(13) 1_545 no
H11 O1 2.655(14) 3_655 no

loop_
_geom_hbond_atom_site_label_D
_geom_hbond_atom_site_label_H
_geom_hbond_atom_site_label_A
_geom_hbond_site_symmetry_A
_geom_hbond_distance_DH
_geom_hbond_distance_HA
_geom_hbond_distance_DA
_geom_hbond_angle_DHA
_geom_hbond_publ_flag
C2 H4 O2 . 0.943(14) 2.578(16) 2.9011(17) 100.4(11) yes
C4 H8 O1 2_644 0.973(14) 2.597(13) 3.3448(17) 133.8(11) yes

loop_
_geom_torsion_atom_site_label_1
_geom_torsion_atom_site_label_2
_geom_torsion_atom_site_label_3
_geom_torsion_atom_site_label_4
_geom_torsion_site_symmetry_3
_geom_torsion_site_symmetry_4
_geom_torsion
_geom_torsion_publ_flag
C4 O2 C5 O1 . . 2.73(16) no
C4 O2 C5 C6 . . -175.82(9) no
C5 O2 C4 C3 . . -178.94(9) no
C1 C2 C3 C4 . . -178.82(11) no
C2 C3 C4 O2 . . -60.11(13) no
O1 C5 C6 C6 . 3_655 20.93(17) no
O2 C5 C6 C6 . 3_655 -160.54(10) no
C5 C6 C6 C5 3_655 3_655 179.98(14) no
